data_4020690
loop_
_publ_author_name
'Shin-ichi Naya'
'Junya Nishimura'
'Makoto Nitta'

_publ_section_title
;
 Novel Synthesis, Properties, and NAD^+^-NADH Type Redox Ability of
 1,3-Dimethylcyclohepta[4,5]pyrrolo[2,3-d]pyrimidine- 2,4(1,3H)-dionylium
 Ions Annulated with Additional Pyrrolo[2,3-d]pyrimidine-1,3(2,4H)-dione
 and Furan Analogue, and Their Hydride Adducts
;
_journal_name_full 'Journal of Organic Chemistry'
_journal_page_first 9780
_journal_page_last 9788
_journal_paper_doi 10.1021/jo0514523
_journal_volume 70
_journal_year 2005
_chemical_formula_moiety 'C33 H30 B F4 N6 O4.50 '
_chemical_formula_sum 'C33 H30 B F4 N6 O4.5'
_chemical_formula_weight 669.44
_space_group_IT_number 15
_symmetry_cell_setting monoclinic
_symmetry_space_group_name_Hall '-C 2yc'
_symmetry_space_group_name_H-M 'C 1 2/c 1'
_cell_angle_alpha 90
_cell_angle_beta 120.77(3)
_cell_angle_gamma 90
_cell_formula_units_Z 8
_cell_length_a 29.18(1)
_cell_length_b 12.689(5)
_cell_length_c 19.779(8)
_cell_measurement_temperature 123.1
_cell_volume 6293.9(5)
_exptl_crystal_density_diffrn 1.413
_cod_original_sg_symbol_H-M 'C 2/c'
_cod_original_formula_sum 'C33 H30 B F4 N6 O4.50 '
_cod_database_code 4020690

loop_
_symmetry_equiv_pos_as_xyz
x,y,z
-x,-y,-z
x+1/2,y+1/2,z
-x+1/2,-y+1/2,-z
-x,y,-z+1/2
x,-y,z+1/2
-x+1/2,y+1/2,-z+1/2
x+1/2,-y+1/2,z+1/2

loop_
_atom_site_label
_atom_site_type_symbol
_atom_site_fract_x
_atom_site_fract_y
_atom_site_fract_z
_atom_site_U_iso_or_equiv
_atom_site_adp_type
_atom_site_occupancy
_atom_site_symmetry_multiplicity
_atom_site_calc_flag
_atom_site_refinement_flags
_atom_site_disorder_assembly
_atom_site_disorder_group
F1 F 0.6221(2) 0.5774(3) 0.5711(2) 0.102(1) Uani 1.00 1 d . . .
F2 F 0.6547(1) 0.7147(2) 0.6515(1) 0.0567(8) Uani 1.00 1 d . . .
F3 F 0.7098(1) 0.6107(3) 0.6351(3) 0.116(2) Uani 1.00 1 d . . .
F4 F 0.6544(1) 0.7149(2) 0.5364(1) 0.0576(9) Uani 1.00 1 d . . .
O1 O 0.8402(1) -0.1418(2) 0.8178(2) 0.0398(8) Uani 1.00 1 d . . .
O2 O 0.8883(1) 0.1292(2) 0.7162(1) 0.0355(8) Uani 1.00 1 d . . .
O3 O 0.6067(1) 0.7188(2) 0.3350(2) 0.0480(9) Uani 1.00 1 d . . .
O4 O 0.7714(1) 0.5697(2) 0.4788(1) 0.0347(8) Uani 1.00 1 d . . .
O5 O 0.5000 0.0094(5) 0.2500 0.094(2) Uani 1.00 1 d . . .
N1 N 0.7110(1) 0.0983(2) 0.6411(2) 0.0260(8) Uani 1.00 1 d . . .
N2 N 0.7737(1) -0.0323(3) 0.7333(2) 0.0311(9) Uani 1.00 1 d . . .
N3 N 0.8636(1) -0.0084(3) 0.7648(2) 0.0309(9) Uani 1.00 1 d . . .
N4 N 0.6286(1) 0.3975(2) 0.4676(2) 0.0264(8) Uani 1.00 1 d . . .
N5 N 0.6111(1) 0.5635(3) 0.3958(2) 0.0320(9) Uani 1.00 1 d . . .
N6 N 0.6886(1) 0.6456(2) 0.4078(2) 0.0309(9) Uani 1.00 1 d . . .
C1 C 0.6726(1) 0.2493(3) 0.5535(2) 0.025(1) Uani 1.00 1 d . . .
C2 C 0.7163(1) 0.1886(3) 0.6049(2) 0.025(1) Uani 1.00 1 d . . .
C3 C 0.7718(1) 0.2003(3) 0.6311(2) 0.025(1) Uani 1.00 1 d . . .
C4 C 0.7966(1) 0.2818(3) 0.6134(2) 0.028(1) Uani 1.00 1 d . . .
C5 C 0.7739(1) 0.3685(3) 0.5665(2) 0.027(1) Uani 1.00 1 d . . .
C6 C 0.7192(1) 0.3958(3) 0.5232(2) 0.025(1) Uani 1.00 1 d . . .
C7 C 0.6748(1) 0.3404(3) 0.5178(2) 0.025(1) Uani 1.00 1 d . . .
C8 C 0.7980(1) 0.1138(3) 0.6806(2) 0.025(1) Uani 1.00 1 d . . .
C9 C 0.7606(1) 0.0548(3) 0.6871(2) 0.027(1) Uani 1.00 1 d . . .
C10 C 0.6977(1) 0.4859(3) 0.4749(2) 0.027(1) Uani 1.00 1 d . . .
C11 C 0.6433(1) 0.4859(3) 0.4438(2) 0.028(1) Uani 1.00 1 d . . .
C12 C 0.7367(2) -0.0877(4) 0.7515(3) 0.048(1) Uani 1.00 1 d . . .
C13 C 0.8268(1) -0.0651(3) 0.7754(2) 0.032(1) Uani 1.00 1 d . . .
C14 C 0.9195(1) -0.0448(4) 0.8099(2) 0.041(1) Uani 1.00 1 d . . .
C15 C 0.8528(1) 0.0842(3) 0.7206(2) 0.029(1) Uani 1.00 1 d . . .
C16 C 0.5540(2) 0.5717(4) 0.3681(3) 0.045(1) Uani 1.00 1 d . . .
C17 C 0.6340(2) 0.6477(3) 0.3773(2) 0.036(1) Uani 1.00 1 d . . .
C18 C 0.7110(2) 0.7366(3) 0.3873(2) 0.038(1) Uani 1.00 1 d . . .
C19 C 0.7237(2) 0.5675(3) 0.4564(2) 0.029(1) Uani 1.00 1 d . . .
C20 C 0.6599(1) 0.0588(3) 0.6248(2) 0.031(1) Uani 1.00 1 d . . .
C21 C 0.6378(2) -0.0266(3) 0.5754(3) 0.040(1) Uani 1.00 1 d . . .
C22 C 0.5885(2) -0.0637(4) 0.5604(3) 0.057(2) Uani 1.00 1 d . . .
C23 C 0.5623(2) -0.0139(4) 0.5924(4) 0.068(2) Uani 1.00 1 d . . .
C24 C 0.5845(2) 0.0724(4) 0.6400(4) 0.072(2) Uani 1.00 1 d . . .
C25 C 0.6342(2) 0.1097(3) 0.6573(3) 0.052(2) Uani 1.00 1 d . . .
C26 C 0.5757(1) 0.3580(3) 0.4429(2) 0.027(1) Uani 1.00 1 d . . .
C27 C 0.5493(2) 0.2993(3) 0.3747(2) 0.036(1) Uani 1.00 1 d . . .
C28 C 0.4991(2) 0.2599(4) 0.3514(3) 0.042(1) Uani 1.00 1 d . . .
C29 C 0.4761(2) 0.2801(3) 0.3967(3) 0.040(1) Uani 1.00 1 d . . .
C30 C 0.5038(2) 0.3369(4) 0.4652(3) 0.045(1) Uani 1.00 1 d . . .
C31 C 0.5542(2) 0.3759(3) 0.4897(3) 0.040(1) Uani 1.00 1 d . . .
C32 C 0.5447(3) -0.0533(6) 0.3084(5) 0.105(3) Uani 1.00 1 d . . .
C33 C 0.5893(2) 0.0151(6) 0.3496(4) 0.109(3) Uani 1.00 1 d . . .
B1 B 0.6605(2) 0.6552(4) 0.5988(3) 0.041(1) Uani 1.00 1 d . . .
H1 H 0.6366(1) 0.2183(3) 0.5420(2) 0.031(2) Uiso 1.00 1 c . . .
H2 H 0.8005(1) 0.4256(3) 0.5638(2) 0.034(2) Uiso 1.00 1 c . . .
H3 H 0.8373(1) 0.2785(3) 0.6427(2) 0.034(2) Uiso 1.00 1 c . . .
H4 H 0.5705(2) 0.2903(3) 0.3434(2) 0.044(2) Uiso 1.00 1 c . . .
H5 H 0.4782(2) 0.2212(4) 0.2985(3) 0.047(2) Uiso 1.00 1 c . . .
H6 H 0.4390(2) 0.2467(3) 0.3765(3) 0.045(2) Uiso 1.00 1 c . . .
H7 H 0.4885(2) 0.3521(4) 0.5015(3) 0.059(2) Uiso 1.00 1 c . . .
H8 H 0.5735(2) 0.4308(3) 0.5349(3) 0.051(2) Uiso 1.00 1 c . . .
H9 H 0.5489(2) 0.5647(4) 0.4136(3) 0.054(2) Uiso 1.00 1 c . . .
H10 H 0.5349(2) 0.5107(4) 0.3316(3) 0.054(2) Uiso 1.00 1 c . . .
H11 H 0.5379(2) 0.6327(4) 0.3346(3) 0.054(2) Uiso 1.00 1 c . . .
H12 H 0.6898(2) 0.7375(3) 0.3272(2) 0.045(2) Uiso 1.00 1 c . . .
H13 H 0.7479(2) 0.7285(3) 0.4122(2) 0.045(2) Uiso 1.00 1 c . . .
H14 H 0.6888(2) 0.8075(3) 0.3902(2) 0.045(2) Uiso 1.00 1 c . . .
H15 H 0.9332(1) -0.0199(4) 0.8644(2) 0.049(2) Uiso 1.00 1 c . . .
H16 H 0.9352(1) -0.0239(4) 0.7814(2) 0.049(2) Uiso 1.00 1 c . . .
H17 H 0.9192(1) -0.1219(4) 0.8034(2) 0.049(2) Uiso 1.00 1 c . . .
H18 H 0.7572(2) -0.1034(4) 0.8040(3) 0.055(2) Uiso 1.00 1 c . . .
H19 H 0.7092(2) -0.1294(4) 0.7080(3) 0.055(2) Uiso 1.00 1 c . . .
H20 H 0.7172(2) -0.0214(4) 0.7660(3) 0.055(2) Uiso 1.00 1 c . . .
H21 H 0.6535(2) 0.1812(3) 0.7008(3) 0.075(2) Uiso 1.00 1 c . . .
H22 H 0.5657(2) 0.1002(4) 0.6657(4) 0.104(3) Uiso 1.00 1 c . . .
H23 H 0.5249(2) -0.0449(4) 0.5726(4) 0.082(3) Uiso 1.00 1 c . . .
H24 H 0.6662(2) -0.0676(3) 0.5592(3) 0.045(2) Uiso 1.00 1 c . . .
H25 H 0.5727(2) -0.1329(4) 0.5174(3) 0.064(2) Uiso 1.00 1 c . . .
H26 H 0.5360(3) -0.0820(6) 0.3448(5) 0.120(3) Uiso 1.00 1 c . . .
H27 H 0.5531(3) -0.1089(6) 0.2843(5) 0.120(3) Uiso 1.00 1 c . . .
H28 H 0.6192(2) -0.0218(6) 0.3897(4) 0.113(3) Uiso 1.00 1 c . . .
H29 H 0.5978(2) 0.0429(6) 0.3127(4) 0.113(3) Uiso 1.00 1 c . . .
H30 H 0.5801(2) 0.0711(6) 0.3724(4) 0.113(3) Uiso 1.00 1 c . . .

loop_
_atom_site_aniso_label
_atom_site_aniso_U_11
_atom_site_aniso_U_22
_atom_site_aniso_U_33
_atom_site_aniso_U_12
_atom_site_aniso_U_13
_atom_site_aniso_U_23
F1 0.167(4) 0.078(2) 0.112(3) -0.078(2) 0.109(3) -0.049(2)
F2 0.077(2) 0.050(2) 0.052(2) -0.008(1) 0.039(2) -0.012(1)
F3 0.106(3) 0.132(3) 0.154(4) 0.074(3) 0.099(3) 0.092(3)
F4 0.078(2) 0.052(2) 0.052(2) -0.010(1) 0.040(2) 0.002(1)
O1 0.042(2) 0.036(2) 0.037(2) 0.003(1) 0.017(1) 0.007(1)
O2 0.028(1) 0.047(2) 0.033(1) -0.003(1) 0.016(1) 0.004(1)
O3 0.044(2) 0.043(2) 0.051(2) 0.007(2) 0.021(2) 0.017(2)
O4 0.032(2) 0.035(2) 0.043(2) -0.006(1) 0.023(1) -0.001(1)
O5 0.067(4) 0.066(4) 0.101(5) 0.0000 0.007(3) 0.0000
N1 0.026(2) 0.025(2) 0.028(2) -0.006(1) 0.015(1) -0.001(1)
N2 0.029(2) 0.032(2) 0.031(2) -0.004(1) 0.014(1) 0.004(1)
N3 0.026(2) 0.036(2) 0.030(2) 0.001(2) 0.014(1) 0.002(2)
N4 0.023(2) 0.028(2) 0.028(2) -0.003(1) 0.013(1) 0.001(1)
N5 0.030(2) 0.031(2) 0.035(2) -0.001(2) 0.016(1) 0.003(2)
N6 0.037(2) 0.027(2) 0.032(2) -0.004(2) 0.020(2) 0.003(1)
C1 0.022(2) 0.028(2) 0.027(2) -0.007(2) 0.014(2) -0.005(2)
C2 0.026(2) 0.026(2) 0.026(2) -0.007(2) 0.017(2) -0.005(2)
C3 0.028(2) 0.030(2) 0.022(2) -0.005(2) 0.015(2) -0.007(2)
C4 0.023(2) 0.034(2) 0.029(2) -0.006(2) 0.015(2) -0.005(2)
C5 0.025(2) 0.030(2) 0.029(2) -0.007(2) 0.016(2) -0.006(2)
C6 0.027(2) 0.027(2) 0.025(2) -0.006(2) 0.017(2) -0.007(2)
C7 0.026(2) 0.031(2) 0.024(2) -0.001(2) 0.016(2) -0.004(2)
C8 0.023(2) 0.030(2) 0.023(2) -0.004(2) 0.012(2) -0.002(2)
C9 0.023(2) 0.033(2) 0.023(2) -0.001(2) 0.011(2) -0.003(2)
C10 0.029(2) 0.027(2) 0.024(2) -0.002(2) 0.014(2) -0.000(2)
C11 0.031(2) 0.030(2) 0.025(2) -0.003(2) 0.016(2) -0.001(2)
C12 0.035(3) 0.055(3) 0.046(3) -0.008(2) 0.016(2) 0.019(2)
C13 0.034(2) 0.034(2) 0.027(2) -0.003(2) 0.013(2) -0.002(2)
C14 0.033(2) 0.052(3) 0.036(2) 0.007(2) 0.018(2) 0.009(2)
C15 0.030(2) 0.034(2) 0.024(2) -0.004(2) 0.013(2) -0.002(2)
C16 0.033(2) 0.047(3) 0.055(3) 0.009(2) 0.021(2) 0.019(2)
C17 0.040(3) 0.033(2) 0.032(2) -0.001(2) 0.017(2) -0.000(2)
C18 0.038(3) 0.038(2) 0.037(2) -0.005(2) 0.018(2) 0.007(2)
C19 0.037(2) 0.027(2) 0.026(2) -0.008(2) 0.018(2) -0.007(2)
C20 0.028(2) 0.028(2) 0.042(2) 0.000(2) 0.022(2) 0.009(2)
C21 0.032(2) 0.038(2) 0.043(2) -0.010(2) 0.015(2) -0.000(2)
C22 0.040(3) 0.054(3) 0.066(3) -0.016(3) 0.018(3) 0.004(3)
C23 0.037(3) 0.053(3) 0.115(5) 0.000(3) 0.040(3) 0.030(3)
C24 0.070(4) 0.048(3) 0.142(5) 0.010(3) 0.086(4) 0.021(4)
C25 0.064(3) 0.035(2) 0.088(4) -0.005(2) 0.061(3) -0.002(2)
C26 0.022(2) 0.031(2) 0.026(2) 0.000(2) 0.010(2) 0.004(2)
C27 0.032(2) 0.042(2) 0.036(2) -0.008(2) 0.018(2) -0.002(2)
C28 0.032(2) 0.050(3) 0.036(2) -0.010(2) 0.012(2) -0.001(2)
C29 0.025(2) 0.044(2) 0.044(3) -0.002(2) 0.012(2) 0.016(2)
C30 0.034(2) 0.062(3) 0.052(3) -0.004(2) 0.031(2) 0.001(2)
C31 0.036(2) 0.048(3) 0.043(2) -0.007(2) 0.025(2) -0.008(2)
C32 0.064(4) 0.101(5) 0.133(6) 0.023(4) 0.039(4) 0.010(5)
C33 0.049(4) 0.119(6) 0.113(6) -0.005(4) 0.009(4) -0.035(5)
B1 0.051(3) 0.035(3) 0.052(3) -0.008(2) 0.038(3) -0.001(2)

loop_
_geom_bond_atom_site_label_1
_geom_bond_site_symmetry_1
_geom_bond_atom_site_label_2
_geom_bond_site_symmetry_2
_geom_bond_distance
_geom_bond_publ_flag
F1 . B1 . 1.379(6) yes
F2 . B1 . 1.366(5) yes
F3 . B1 . 1.359(6) yes
F4 . B1 . 1.379(5) yes
O1 . C13 . 1.211(5) yes
O2 . C15 . 1.223(4) yes
O3 . C17 . 1.211(5) yes
O4 . C19 . 1.226(4) yes
O5 . C32 . 1.459(7) yes
N1 . C2 . 1.402(4) yes
N1 . C9 . 1.372(5) yes
N1 . C20 . 1.446(5) yes
N2 . C9 . 1.358(5) yes
N2 . C12 . 1.477(5) yes
N2 . C13 . 1.397(5) yes
N3 . C13 . 1.393(5) yes
N3 . C14 . 1.477(5) yes
N3 . C15 . 1.401(5) yes
N4 . C7 . 1.401(5) yes
N4 . C11 . 1.368(5) yes
N4 . C26 . 1.448(5) yes
N5 . C11 . 1.356(5) yes
N5 . C16 . 1.469(5) yes
N5 . C17 . 1.404(5) yes
N6 . C17 . 1.387(5) yes
N6 . C18 . 1.481(5) yes
N6 . C19 . 1.396(5) yes
C1 . C2 . 1.389(5) yes
C1 . C7 . 1.374(5) yes
C1 . H1 . 1.032(9) no
C2 . C3 . 1.433(5) yes
C3 . C4 . 1.404(5) yes
C3 . C8 . 1.409(5) yes
C4 . C5 . 1.372(5) yes
C4 . H3 . 1.02(2) no
C5 . C6 . 1.414(5) yes
C5 . H2 . 1.084(6) no
C6 . C7 . 1.429(5) yes
C6 . C10 . 1.413(5) yes
C8 . C9 . 1.383(5) yes
C8 . C15 . 1.425(5) yes
C10 . C11 . 1.378(5) yes
C10 . C19 . 1.439(5) yes
C12 . H18 . 0.92(2) no
C12 . H19 . 0.98(2) no
C12 . H20 . 1.131(7) no
C14 . H15 . 0.99(1) no
C14 . H16 . 0.929(9) no
C14 . H17 . 0.987(6) no
C16 . H9 . 0.987(8) no
C16 . H10 . 1.01(1) no
C16 . H11 . 0.97(1) no
C18 . H12 . 1.02(2) no
C18 . H13 . 0.93(2) no
C18 . H14 . 1.127(6) no
C20 . C21 . 1.379(6) yes
C20 . C25 . 1.374(5) yes
C21 . C22 . 1.393(6) yes
C21 . H24 . 1.155(8) no
C22 . C23 . 1.370(7) yes
C22 . H25 . 1.14(1) no
C23 . C24 . 1.372(8) yes
C23 . H23 . 1.03(1) no
C24 . C25 . 1.392(6) yes
C24 . H22 . 0.983(9) no
C25 . H21 . 1.18(1) no
C26 . C27 . 1.380(5) yes
C26 . C31 . 1.379(5) yes
C27 . C28 . 1.385(6) yes
C27 . H4 . 1.08(1) no
C28 . C29 . 1.391(6) yes
C28 . H5 . 1.03(2) no
C29 . C30 . 1.374(6) yes
C29 . H6 . 1.04(1) no
C30 . C31 . 1.384(6) yes
C30 . H7 . 1.04(1) no
C31 . H8 . 1.04(2) no
C32 . C33 . 1.422(8) yes
C32 . H26 . 0.95(1) no
C32 . H27 . 0.95(1) no
C33 . H28 . 0.95(2) no
C33 . H29 . 0.95(1) no
C33 . H30 . 0.95(1) no
O5 . H26 . 1.986(8) no
N5 . C26 . 3.117(5) yes
C26 . H5 . 3.310(6) no
H25 . H26 . 3.08(1) no
C9 . C20 . 2.541(5) yes
C9 . H20 . 2.644(5) no
C20 . H19 . 2.839(6) no
H19 . H20 . 1.7247(5) no
C14 . H16 . 0.9292(3) no
C16 . C27 . 3.465(6) yes
C22 . H19 . 3.333(7) no
C27 . C31 . 2.410(6) yes
F1 . F2 . 2.218(4) yes
F1 . C26 . 3.535(5) yes
F1 . H8 . 2.224(5) no
F2 . F3 . 2.228(4) yes
F3 . F4 . 2.223(4) yes
O5 . H27 . 2.009(7) no
C30 . C31 . 1.384(6) yes
C32 . C33 . 1.422(8) yes
C6 . C11 . 2.263(5) yes
C10 . C11 . 1.378(5) yes
C14 . C15 . 2.462(6) yes
C20 . H19 . 2.839(6) no
C20 . C22 . 2.381(6) yes
C20 . H22 . 3.280(6) no
C21 . H19 . 2.708(6) no
C32 . C33 . 1.422(8) yes
C32 . H30 . 1.956(9) no
C32 . H26 . 0.9499(3) no
C33 . H26 . 1.95(1) no
C33 . H29 . 0.9499(3) no
F2 . B1 . 1.366(5) yes
F4 . B1 . 1.379(5) yes
H29 . H30 . 1.5514(5) no
